data_4312380
loop_
_publ_author_name
'Pier Luigi Franceschini'
'Marcus Morstein'
'Heinz Berke'
'Helmut W. Schmalle'

_publ_contact_author 'Helmut W. Schmalle'
_publ_contact_author_email schmalle@aci.unizh.ch
_publ_section_title
;
 Volatile \b-Ketoiminato- and \b-Diketiminato-Based Zirconium Complexes as
 Potential MOCVD Precursors
;
_journal_name_full 'Inorganic Chemistry'
_journal_page_first 7273
_journal_page_last 7282
_journal_paper_doi 10.1021/ic034328f
_journal_volume 42
_journal_year 2003
_chemical_formula_sum 'C20 H36 N8 Zr'
_chemical_formula_weight 479.79
_chemical_name_systematic
; 
 Tetra(2,4-pentadiketiminato)zirconium(IV)
;
_space_group_IT_number 14
_symmetry_cell_setting monoclinic
_symmetry_space_group_name_Hall '-P 2yn'
_symmetry_space_group_name_H-M 'P 1 21/n 1'
_atom_sites_solution_hydrogens geom
_atom_sites_solution_primary direct
_atom_sites_solution_secondary difmap
_audit_creation_method SHELXL-97
_cell_angle_alpha 90.00
_cell_angle_beta 108.790(8)
_cell_angle_gamma 90.00
_cell_formula_units_Z 8
_cell_length_a 20.8142(17)
_cell_length_b 8.2760(5)
_cell_length_c 29.569(2)
_cell_measurement_reflns_used 8000
_cell_measurement_temperature 183(2)
_cell_measurement_theta_max 28.0
_cell_measurement_theta_min 2.35
_cell_volume 4822.1(6)
_computing_cell_refinement 'Stoe IPDS software'
_computing_data_collection 'Stoe IPDS software'
_computing_data_reduction 'XRED (Stoe & Cie, 1999)'
_computing_molecular_graphics 'PLATON, PLUTON (Spek, 1990, 1995)'
_computing_publication_material 'SHELXL-97 (Sheldrick, 1997)'
_computing_structure_refinement 'SHELXL-97 (Sheldrick, 1997)'
_computing_structure_solution 'SHELXS-97 (Sheldrick, 1990)'
_diffrn_ambient_temperature 183(2)
_diffrn_measured_fraction_theta_full 0.928
_diffrn_measured_fraction_theta_max 0.928
_diffrn_measurement_device_type 'Stoe IPDS diffractometer'
_diffrn_measurement_method '\f oscillation scan'
_diffrn_radiation_monochromator graphite
_diffrn_radiation_source 'fine-focus sealed tube'
_diffrn_radiation_type MoK\a
_diffrn_radiation_wavelength 0.71073
_diffrn_reflns_av_R_equivalents 0.1213
_diffrn_reflns_av_sigmaI/netI 0.2060
_diffrn_reflns_limit_h_max 25
_diffrn_reflns_limit_h_min -27
_diffrn_reflns_limit_k_max 10
_diffrn_reflns_limit_k_min 0
_diffrn_reflns_limit_l_max 38
_diffrn_reflns_limit_l_min 0
_diffrn_reflns_number 34685
_diffrn_reflns_theta_full 28.01
_diffrn_reflns_theta_max 28.01
_diffrn_reflns_theta_min 2.57
_diffrn_standards_decay_% 0
_diffrn_standards_interval_count ' image'
_diffrn_standards_interval_time 5.0
_diffrn_standards_number '50 to 200'
_exptl_absorpt_coefficient_mu 0.478
_exptl_absorpt_correction_T_max 0.9673
_exptl_absorpt_correction_T_min 0.9022
_exptl_absorpt_correction_type numerical
_exptl_absorpt_process_details 'Coppens et al. 1965'
_exptl_crystal_colour pale-yellow
_exptl_crystal_density_diffrn 1.322
_exptl_crystal_density_method 'not measured'
_exptl_crystal_description plate
_exptl_crystal_F_000 2016
_exptl_crystal_size_max 0.22
_exptl_crystal_size_mid 0.20
_exptl_crystal_size_min 0.07
_refine_diff_density_max 1.523
_refine_diff_density_min -0.513
_refine_diff_density_rms 0.086
_refine_ls_extinction_method none
_refine_ls_goodness_of_fit_ref 0.818
_refine_ls_hydrogen_treatment constr
_refine_ls_matrix_type full
_refine_ls_number_parameters 539
_refine_ls_number_reflns 11545
_refine_ls_number_restraints 0
_refine_ls_restrained_S_all 0.818
_refine_ls_R_factor_all 0.1788
_refine_ls_R_factor_gt 0.0690
_refine_ls_shift/su_max 0.001
_refine_ls_shift/su_mean 0.000
_refine_ls_structure_factor_coef Fsqd
_refine_ls_weighting_details w=1/[\s^2^(Fo^2^)
_refine_ls_weighting_scheme calc
_refine_ls_wR_factor_gt 0.0709
_refine_ls_wR_factor_ref 0.0843
_reflns_number_gt 4170
_reflns_number_total 11545
_reflns_threshold_expression >2sigma(I)
_cod_data_source_file ic034328fsi20030327_011706_1.cif
_cod_data_source_block 5
_cod_original_sg_symbol_H-M 'P 21/n'
_cod_database_code 4312380

loop_
_symmetry_equiv_pos_as_xyz
'x, y, z'
'-x+1/2, y+1/2, -z+1/2'
'-x, -y, -z'
'x-1/2, -y-1/2, z-1/2'

loop_
_atom_site_label
_atom_site_type_symbol
_atom_site_fract_x
_atom_site_fract_y
_atom_site_fract_z
_atom_site_U_iso_or_equiv
_atom_site_adp_type
_atom_site_occupancy
_atom_site_calc_flag
_atom_site_refinement_flags
_atom_site_disorder_assembly
_atom_site_disorder_group
Zr1 Zr 0.62753(4) 0.58471(6) 0.12787(3) 0.02967(15) Uani 1 d . . .
N1 N 0.6485(3) 0.6910(6) 0.20220(19) 0.0400(13) Uani 1 d . . .
H1 H 0.6596 0.7939 0.2033 0.048 Uiso 1 calc R . .
N2 N 0.6646(2) 0.3782(5) 0.18212(17) 0.0358(12) Uani 1 d . . .
H2 H 0.6837 0.2997 0.1710 0.043 Uiso 1 calc R . .
N3 N 0.7266(2) 0.5004(6) 0.1179(2) 0.0377(13) Uani 1 d . . .
H3 H 0.7375 0.4016 0.1286 0.045 Uiso 1 calc R . .
N4 N 0.6942(3) 0.8118(6) 0.12871(19) 0.0397(13) Uani 1 d . . .
H4 H 0.6858 0.8920 0.1455 0.048 Uiso 1 calc R . .
N5 N 0.5539(3) 0.8025(7) 0.11563(19) 0.0408(13) Uani 1 d . . .
H5 H 0.5589 0.8721 0.0945 0.049 Uiso 1 calc R . .
N6 N 0.5321(2) 0.5004(6) 0.14294(19) 0.0383(13) Uani 1 d . . .
H6 H 0.5263 0.3953 0.1391 0.046 Uiso 1 calc R . .
N7 N 0.5969(3) 0.3527(5) 0.08303(18) 0.0384(13) Uani 1 d . . .
H7 H 0.5876 0.2738 0.0999 0.046 Uiso 1 calc R . .
N8 N 0.6039(3) 0.6533(5) 0.04960(18) 0.0371(12) Uani 1 d . . .
H8 H 0.5954 0.7573 0.0452 0.044 Uiso 1 calc R . .
C1 C 0.6481(3) 0.6368(7) 0.2436(2) 0.0399(16) Uani 1 d . . .
C2 C 0.6539(3) 0.4715(7) 0.2553(3) 0.0434(17) Uani 1 d . . .
H2A H 0.6506 0.4410 0.2854 0.052 Uiso 1 calc R . .
C3 C 0.6642(3) 0.3487(7) 0.2258(3) 0.0376(17) Uani 1 d . . .
C4 C 0.6445(4) 0.7578(6) 0.2815(2) 0.0378(16) Uani 1 d . . .
H4A H 0.6877 0.8162 0.2934 0.057 Uiso 1 calc R . .
H4B H 0.6359 0.7004 0.3079 0.057 Uiso 1 calc R . .
H4C H 0.6077 0.8348 0.2674 0.057 Uiso 1 calc R . .
C5 C 0.6737(3) 0.1786(7) 0.2443(2) 0.0425(17) Uani 1 d . . .
H5A H 0.6296 0.1327 0.2426 0.064 Uiso 1 calc R . .
H5B H 0.7037 0.1785 0.2776 0.064 Uiso 1 calc R . .
H5C H 0.6941 0.1135 0.2248 0.064 Uiso 1 calc R . .
C6 C 0.7717(3) 0.5631(10) 0.0999(3) 0.0494(19) Uani 1 d . . .
C7 C 0.7770(5) 0.7294(9) 0.0938(4) 0.057(3) Uani 1 d . . .
H7A H 0.8072 0.7652 0.0777 0.069 Uiso 1 calc R . .
C8 C 0.7412(4) 0.8466(8) 0.1098(3) 0.0486(18) Uani 1 d . . .
C9 C 0.8206(4) 0.4491(9) 0.0860(3) 0.072(3) Uani 1 d . . .
H9A H 0.8079 0.3367 0.0891 0.108 Uiso 1 calc R . .
H9B H 0.8671 0.4681 0.1071 0.108 Uiso 1 calc R . .
H9C H 0.8181 0.4699 0.0528 0.108 Uiso 1 calc R . .
C10 C 0.7623(4) 1.0204(8) 0.1069(3) 0.056(2) Uani 1 d . . .
H10A H 0.7398 1.0620 0.0746 0.085 Uiso 1 calc R . .
H10B H 0.8116 1.0257 0.1140 0.085 Uiso 1 calc R . .
H10C H 0.7492 1.0859 0.1301 0.085 Uiso 1 calc R . .
C12 C 0.4736(5) 0.7339(8) 0.1556(4) 0.055(2) Uani 1 d . . .
H12 H 0.4434 0.7757 0.1709 0.066 Uiso 1 calc R . .
C11 C 0.5064(3) 0.8435(8) 0.1336(2) 0.0416(16) Uani 1 d . . .
C13 C 0.4835(3) 0.5670(9) 0.1559(3) 0.0450(17) Uani 1 d . . .
C14 C 0.4819(4) 1.0169(9) 0.1283(3) 0.072(3) Uani 1 d . . .
H14A H 0.4571 1.0384 0.1507 0.108 Uiso 1 calc R . .
H14B H 0.4518 1.0348 0.0955 0.108 Uiso 1 calc R . .
H14C H 0.5210 1.0899 0.1350 0.108 Uiso 1 calc R . .
C15 C 0.4363(3) 0.4583(8) 0.1725(3) 0.060(2) Uani 1 d . . .
H15A H 0.4448 0.3451 0.1665 0.090 Uiso 1 calc R . .
H15B H 0.3890 0.4856 0.1548 0.090 Uiso 1 calc R . .
H15C H 0.4447 0.4744 0.2067 0.090 Uiso 1 calc R . .
C16 C 0.5895(3) 0.3069(8) 0.0402(2) 0.0384(15) Uani 1 d . . .
C17 C 0.5950(3) 0.4094(9) 0.0052(2) 0.0500(16) Uani 1 d . . .
H17 H 0.5960 0.3627 -0.0240 0.060 Uiso 1 calc R . .
C18 C 0.5994(3) 0.5807(9) 0.0093(2) 0.0419(15) Uani 1 d . . .
C19 C 0.5743(4) 0.1325(8) 0.0260(3) 0.056(2) Uani 1 d . . .
H19A H 0.5952 0.0628 0.0536 0.084 Uiso 1 calc R . .
H19B H 0.5928 0.1057 0.0003 0.084 Uiso 1 calc R . .
H19C H 0.5251 0.1156 0.0147 0.084 Uiso 1 calc R . .
C20 C 0.5990(4) 0.6750(9) -0.0334(2) 0.0495(19) Uani 1 d . . .
H20A H 0.5547 0.6641 -0.0581 0.074 Uiso 1 calc R . .
H20B H 0.6345 0.6341 -0.0456 0.074 Uiso 1 calc R . .
H20C H 0.6076 0.7891 -0.0247 0.074 Uiso 1 calc R . .
Zr2 Zr 0.13087(4) 0.89488(6) 0.12622(3) 0.02875(15) Uani 1 d . . .
N9 N 0.0994(2) 1.1142(6) 0.16298(16) 0.0334(11) Uani 1 d . . .
H9 H 0.1279 1.1957 0.1673 0.040 Uiso 1 calc R . .
N10 N 0.0654(3) 0.8015(6) 0.16902(19) 0.0397(13) Uani 1 d . . .
H10 H 0.0754 0.7009 0.1783 0.048 Uiso 1 calc R . .
N11 N 0.1896(2) 0.6803(6) 0.16888(18) 0.0338(12) Uani 1 d . . .
H11 H 0.1630 0.5998 0.1708 0.041 Uiso 1 calc R . .
N12 N 0.2315(2) 0.9930(6) 0.17418(18) 0.0355(12) Uani 1 d . . .
H12A H 0.2287 1.0951 0.1817 0.043 Uiso 1 calc R . .
N13 N 0.0284(2) 0.9677(6) 0.07414(18) 0.0379(13) Uani 1 d . . .
H13 H 0.0292 1.0669 0.0636 0.046 Uiso 1 calc R . .
N14 N 0.0804(3) 0.6634(6) 0.0881(2) 0.0459(15) Uani 1 d . . .
H14 H 0.1096 0.5876 0.0871 0.055 Uiso 1 calc R . .
N15 N 0.1984(3) 0.8177(6) 0.08246(19) 0.0369(13) Uani 1 d . . .
H15 H 0.1915 0.7170 0.0725 0.044 Uiso 1 calc R . .
N16 N 0.1535(2) 1.1253(5) 0.08874(16) 0.0303(11) Uani 1 d . . .
H16 H 0.1212 1.1985 0.0830 0.036 Uiso 1 calc R . .
C21 C 0.0477(4) 1.1442(8) 0.1790(3) 0.0439(18) Uani 1 d . . .
C22 C 0.0057(3) 1.0264(8) 0.1866(3) 0.054(2) Uani 1 d . . .
H22 H -0.0329 1.0606 0.1944 0.065 Uiso 1 calc R . .
C23 C 0.0156(3) 0.8599(7) 0.1837(3) 0.0414(18) Uani 1 d . . .
C24 C 0.0355(4) 1.3208(8) 0.1902(3) 0.052(2) Uani 1 d . . .
H24A H 0.0266 1.3260 0.2207 0.078 Uiso 1 calc R . .
H24B H -0.0037 1.3636 0.1648 0.078 Uiso 1 calc R . .
H24C H 0.0757 1.3854 0.1921 0.078 Uiso 1 calc R . .
C25 C -0.0292(4) 0.7451(7) 0.1980(3) 0.052(2) Uani 1 d . . .
H25A H -0.0650 0.7074 0.1694 0.078 Uiso 1 calc R . .
H25B H -0.0497 0.7996 0.2194 0.078 Uiso 1 calc R . .
H25C H -0.0024 0.6526 0.2145 0.078 Uiso 1 calc R . .
C26 C 0.2548(3) 0.6499(7) 0.1914(2) 0.0341(15) Uani 1 d . . .
C27 C 0.3071(4) 0.7663(7) 0.2007(3) 0.0392(18) Uani 1 d . . .
H27 H 0.3530 0.7313 0.2122 0.047 Uiso 1 calc R . .
C28 C 0.2931(3) 0.9345(7) 0.1936(2) 0.0321(14) Uani 1 d . . .
C29 C 0.2761(3) 0.4792(6) 0.2080(2) 0.0362(15) Uani 1 d . . .
H29A H 0.2371 0.4203 0.2115 0.054 Uiso 1 calc R . .
H29B H 0.3125 0.4825 0.2388 0.054 Uiso 1 calc R . .
H29C H 0.2924 0.4243 0.1844 0.054 Uiso 1 calc R . .
C30 C 0.3523(3) 1.0523(7) 0.2094(2) 0.0422(16) Uani 1 d . . .
H30A H 0.3502 1.1267 0.1832 0.063 Uiso 1 calc R . .
H30B H 0.3952 0.9921 0.2182 0.063 Uiso 1 calc R . .
H30C H 0.3498 1.1139 0.2371 0.063 Uiso 1 calc R . .
C31 C -0.0307(3) 0.9021(8) 0.0558(2) 0.0328(13) Uani 1 d . . .
C32 C -0.0382(4) 0.7333(7) 0.0552(3) 0.0389(18) Uani 1 d . . .
H32 H -0.0831 0.6913 0.0461 0.047 Uiso 1 calc R . .
C33 C 0.0160(3) 0.6212(7) 0.0672(2) 0.0342(14) Uani 1 d . . .
C34 C -0.0941(3) 1.0051(8) 0.0343(2) 0.0453(17) Uani 1 d . . .
H34A H -0.0998 1.0789 0.0586 0.068 Uiso 1 calc R . .
H34B H -0.1340 0.9346 0.0229 0.068 Uiso 1 calc R . .
H34C H -0.0893 1.0677 0.0074 0.068 Uiso 1 calc R . .
C35 C 0.0002(3) 0.4420(7) 0.0570(3) 0.0475(18) Uani 1 d . . .
H35A H 0.0315 0.3961 0.0418 0.071 Uiso 1 calc R . .
H35B H -0.0466 0.4298 0.0356 0.071 Uiso 1 calc R . .
H35C H 0.0054 0.3851 0.0871 0.071 Uiso 1 calc R . .
C36 C 0.2453(3) 0.8904(8) 0.0689(2) 0.0404(15) Uani 1 d . . .
C37 C 0.2509(3) 1.0611(8) 0.0676(3) 0.0478(18) Uani 1 d . . .
H37 H 0.2897 1.1043 0.0616 0.057 Uiso 1 calc R . .
C38 C 0.2043(3) 1.1687(9) 0.0744(3) 0.0420(18) Uani 1 d . . .
C39 C 0.2945(4) 0.7861(9) 0.0519(4) 0.057(2) Uani 1 d . . .
H39A H 0.3308 0.8544 0.0480 0.086 Uiso 1 calc R . .
H39B H 0.2697 0.7358 0.0212 0.086 Uiso 1 calc R . .
H39C H 0.3142 0.7018 0.0756 0.086 Uiso 1 calc R . .
C40 C 0.2102(4) 1.3453(9) 0.0612(3) 0.056(2) Uani 1 d . . .
H40A H 0.1664 1.3827 0.0396 0.083 Uiso 1 calc R . .
H40B H 0.2447 1.3550 0.0452 0.083 Uiso 1 calc R . .
H40C H 0.2234 1.4114 0.0902 0.083 Uiso 1 calc R . .

loop_
_atom_site_aniso_label
_atom_site_aniso_U_11
_atom_site_aniso_U_22
_atom_site_aniso_U_33
_atom_site_aniso_U_23
_atom_site_aniso_U_13
_atom_site_aniso_U_12
Zr1 0.0372(3) 0.0150(2) 0.0387(4) 0.0029(3) 0.0149(3) -0.0014(3)
N1 0.056(3) 0.024(2) 0.042(3) 0.005(2) 0.018(3) -0.002(2)
N2 0.052(3) 0.025(3) 0.037(3) 0.014(2) 0.023(2) 0.007(2)
N3 0.038(3) 0.021(2) 0.052(4) 0.002(2) 0.011(3) -0.005(2)
N4 0.056(3) 0.019(2) 0.046(4) -0.002(2) 0.018(3) -0.003(2)
N5 0.049(3) 0.030(3) 0.042(3) 0.012(3) 0.013(3) 0.000(3)
N6 0.041(3) 0.026(3) 0.050(4) -0.003(3) 0.018(3) -0.008(2)
N7 0.062(3) 0.020(2) 0.036(3) 0.000(2) 0.021(3) -0.004(2)
N8 0.058(3) 0.023(2) 0.030(3) 0.000(2) 0.014(3) 0.005(2)
C1 0.036(3) 0.042(4) 0.044(4) -0.005(3) 0.015(3) -0.006(3)
C2 0.037(3) 0.042(4) 0.049(4) 0.018(3) 0.010(3) -0.007(3)
C3 0.031(3) 0.021(3) 0.067(5) 0.007(3) 0.024(3) 0.007(2)
C4 0.066(4) 0.025(3) 0.031(4) 0.001(2) 0.029(3) -0.006(3)
C5 0.050(4) 0.028(3) 0.058(5) 0.021(3) 0.028(3) 0.007(3)
C6 0.043(4) 0.061(5) 0.050(5) 0.005(4) 0.023(4) 0.012(4)
C7 0.055(5) 0.051(5) 0.078(7) 0.017(4) 0.038(5) -0.007(4)
C8 0.053(4) 0.033(4) 0.065(5) -0.002(3) 0.026(4) -0.016(3)
C9 0.079(5) 0.055(5) 0.109(7) 0.017(5) 0.067(5) 0.021(4)
C10 0.058(5) 0.035(4) 0.082(6) 0.008(4) 0.030(4) -0.011(3)
C12 0.058(5) 0.037(4) 0.084(7) 0.001(4) 0.044(5) 0.012(3)
C11 0.047(4) 0.042(4) 0.037(4) 0.003(3) 0.016(3) 0.019(3)
C13 0.044(4) 0.046(4) 0.049(5) -0.005(4) 0.021(3) -0.006(4)
C14 0.098(7) 0.038(4) 0.102(7) 0.017(4) 0.063(6) 0.012(4)
C15 0.067(5) 0.048(4) 0.087(6) -0.003(4) 0.056(5) -0.009(4)
C16 0.043(4) 0.042(4) 0.042(4) -0.015(3) 0.030(3) -0.006(3)
C17 0.071(4) 0.048(4) 0.042(4) -0.005(4) 0.034(3) -0.002(4)
C18 0.036(3) 0.049(4) 0.038(4) -0.002(4) 0.009(3) 0.002(3)
C19 0.081(5) 0.034(4) 0.065(5) -0.014(4) 0.042(4) -0.012(4)
C20 0.058(4) 0.047(4) 0.051(5) -0.003(4) 0.028(4) -0.006(4)
Zr2 0.0322(3) 0.0194(3) 0.0359(4) 0.0002(3) 0.0128(3) 0.0039(3)
N9 0.039(3) 0.027(3) 0.032(3) -0.002(2) 0.008(2) -0.004(2)
N10 0.058(3) 0.020(2) 0.047(4) 0.007(2) 0.026(3) 0.016(2)
N11 0.031(3) 0.026(2) 0.049(3) 0.004(2) 0.020(3) -0.001(2)
N12 0.036(3) 0.024(2) 0.045(3) -0.001(2) 0.011(3) 0.008(2)
N13 0.044(3) 0.029(3) 0.046(3) 0.008(2) 0.021(3) 0.009(2)
N14 0.053(3) 0.025(3) 0.076(4) -0.030(3) 0.044(3) -0.017(2)
N15 0.050(3) 0.025(3) 0.043(3) 0.002(2) 0.025(3) 0.003(2)
N16 0.024(2) 0.025(3) 0.039(3) -0.001(2) 0.006(2) 0.006(2)
C21 0.054(4) 0.033(4) 0.037(4) -0.003(3) 0.004(3) 0.009(3)
C22 0.039(4) 0.040(4) 0.092(6) -0.007(4) 0.033(4) 0.004(3)
C23 0.029(3) 0.033(3) 0.069(5) -0.003(3) 0.025(3) 0.007(3)
C24 0.067(5) 0.023(3) 0.071(6) -0.015(4) 0.030(4) -0.005(3)
C25 0.052(4) 0.047(4) 0.080(6) -0.006(4) 0.054(4) -0.001(3)
C26 0.044(4) 0.025(3) 0.038(4) 0.000(3) 0.020(3) 0.008(3)
C27 0.058(4) 0.028(3) 0.040(4) 0.005(3) 0.027(4) 0.006(3)
C28 0.028(3) 0.032(3) 0.037(3) 0.001(3) 0.011(3) -0.009(3)
C29 0.047(4) 0.024(3) 0.041(4) 0.000(3) 0.019(3) 0.009(3)
C30 0.029(3) 0.032(3) 0.061(4) -0.009(3) 0.007(3) -0.003(3)
C31 0.037(3) 0.030(3) 0.027(3) -0.004(3) 0.005(3) -0.002(3)
C32 0.033(4) 0.033(4) 0.050(5) -0.003(3) 0.012(3) -0.006(3)
C33 0.041(3) 0.031(3) 0.038(3) -0.003(3) 0.023(3) -0.003(3)
C34 0.030(3) 0.054(4) 0.049(5) 0.013(4) 0.008(3) 0.008(3)
C35 0.056(4) 0.027(4) 0.064(5) -0.005(3) 0.026(4) -0.008(3)
C36 0.040(3) 0.041(4) 0.042(4) 0.004(3) 0.017(3) 0.006(3)
C37 0.042(4) 0.041(4) 0.063(5) 0.004(3) 0.021(3) -0.008(3)
C38 0.048(4) 0.028(3) 0.058(5) 0.008(3) 0.028(4) -0.005(3)
C39 0.053(4) 0.049(4) 0.088(7) 0.010(4) 0.050(5) 0.005(4)
C40 0.057(5) 0.029(4) 0.077(6) 0.009(4) 0.017(4) 0.005(3)

loop_
_atom_type_symbol
_atom_type_description
_atom_type_scat_dispersion_real
_atom_type_scat_dispersion_imag
_atom_type_scat_source
C C 0.0033 0.0016 'International Tables Vol C Tables 4.2.6.8 and 6.1.1.4'
H H 0.0000 0.0000 'International Tables Vol C Tables 4.2.6.8 and 6.1.1.4'
N N 0.0061 0.0033 'International Tables Vol C Tables 4.2.6.8 and 6.1.1.4'
Zr Zr -2.9673 0.5597 'International Tables Vol C Tables 4.2.6.8 and 6.1.1.4'

loop_
_geom_angle_atom_site_label_1
_geom_angle_atom_site_label_2
_geom_angle_atom_site_label_3
_geom_angle
_geom_angle_site_symmetry_1
_geom_angle_site_symmetry_3
_geom_angle_publ_flag
N1 Zr1 N8 142.82(15) . . yes
N1 Zr1 N6 80.67(18) . . yes
N8 Zr1 N6 110.97(19) . . yes
N1 Zr1 N3 110.05(19) . . yes
N8 Zr1 N3 81.55(19) . . yes
N6 Zr1 N3 144.21(14) . . yes
N1 Zr1 N2 72.34(18) . . yes
N8 Zr1 N2 143.90(17) . . yes
N6 Zr1 N2 75.75(18) . . yes
N3 Zr1 N2 75.51(18) . . yes
N1 Zr1 N7 144.05(18) . . yes
N8 Zr1 N7 72.17(17) . . yes
N6 Zr1 N7 76.11(18) . . yes
N3 Zr1 N7 76.43(18) . . yes
N2 Zr1 N7 75.56(17) . . yes
N1 Zr1 N5 76.21(18) . . yes
N8 Zr1 N5 74.45(18) . . yes
N6 Zr1 N5 72.22(19) . . yes
N3 Zr1 N5 142.78(19) . . yes
N2 Zr1 N5 137.98(18) . . yes
N7 Zr1 N5 120.77(19) . . yes
N1 Zr1 N4 75.51(18) . . yes
N8 Zr1 N4 75.12(18) . . yes
N6 Zr1 N4 142.90(19) . . yes
N3 Zr1 N4 71.84(18) . . yes
N2 Zr1 N4 121.78(18) . . yes
N7 Zr1 N4 137.02(18) . . yes
N5 Zr1 N4 74.72(15) . . yes
C1 N1 Zr1 135.7(4) . . yes
C1 N1 H1 112.2 . . yes
Zr1 N1 H1 112.2 . . yes
C3 N2 Zr1 135.7(4) . . yes
C3 N2 H2 112.2 . . yes
Zr1 N2 H2 112.2 . . yes
C6 N3 Zr1 135.9(5) . . yes
C6 N3 H3 112.0 . . yes
Zr1 N3 H3 112.0 . . yes
C8 N4 Zr1 134.4(4) . . yes
C8 N4 H4 112.8 . . yes
Zr1 N4 H4 112.8 . . yes
C11 N5 Zr1 133.3(4) . . yes
C11 N5 H5 113.3 . . yes
Zr1 N5 H5 113.3 . . yes
C13 N6 Zr1 136.9(5) . . yes
C13 N6 H6 111.6 . . yes
Zr1 N6 H6 111.6 . . yes
C16 N7 Zr1 137.5(4) . . yes
C16 N7 H7 111.3 . . yes
Zr1 N7 H7 111.3 . . yes
C18 N8 Zr1 137.6(4) . . yes
C18 N8 H8 111.2 . . yes
Zr1 N8 H8 111.2 . . yes
N1 C1 C2 122.6(6) . . yes
N1 C1 C4 118.7(5) . . yes
C2 C1 C4 118.6(6) . . yes
C3 C2 C1 124.8(6) . . yes
C3 C2 H2A 117.6 . . yes
C1 C2 H2A 117.6 . . yes
N2 C3 C2 121.8(6) . . yes
N2 C3 C5 119.3(6) . . yes
C2 C3 C5 118.9(6) . . yes
C1 C4 H4A 109.5 . . yes
C1 C4 H4B 109.5 . . yes
H4A C4 H4B 109.5 . . yes
C1 C4 H4C 109.5 . . yes
H4A C4 H4C 109.5 . . yes
H4B C4 H4C 109.5 . . yes
C3 C5 H5A 109.5 . . yes
C3 C5 H5B 109.5 . . yes
H5A C5 H5B 109.5 . . yes
C3 C5 H5C 109.5 . . yes
H5A C5 H5C 109.5 . . yes
H5B C5 H5C 109.5 . . yes
N3 C6 C7 122.2(7) . . yes
N3 C6 C9 118.8(7) . . yes
C7 C6 C9 118.9(7) . . yes
C8 C7 C6 124.7(7) . . yes
C8 C7 H7A 117.7 . . yes
C6 C7 H7A 117.7 . . yes
N4 C8 C7 123.2(6) . . yes
N4 C8 C10 120.4(6) . . yes
C7 C8 C10 116.4(7) . . yes
C6 C9 H9A 109.5 . . yes
C6 C9 H9B 109.5 . . yes
H9A C9 H9B 109.5 . . yes
C6 C9 H9C 109.5 . . yes
H9A C9 H9C 109.5 . . yes
H9B C9 H9C 109.5 . . yes
C8 C10 H10A 109.5 . . yes
C8 C10 H10B 109.5 . . yes
H10A C10 H10B 109.5 . . yes
C8 C10 H10C 109.5 . . yes
H10A C10 H10C 109.5 . . yes
H10B C10 H10C 109.5 . . yes
C13 C12 C11 123.1(7) . . yes
C13 C12 H12 118.5 . . yes
C11 C12 H12 118.5 . . yes
N5 C11 C12 124.0(6) . . yes
N5 C11 C14 118.4(6) . . yes
C12 C11 C14 117.5(6) . . yes
N6 C13 C12 122.7(7) . . yes
N6 C13 C15 118.9(6) . . yes
C12 C13 C15 118.4(7) . . yes
C11 C14 H14A 109.5 . . yes
C11 C14 H14B 109.5 . . yes
H14A C14 H14B 109.5 . . yes
C11 C14 H14C 109.5 . . yes
H14A C14 H14C 109.5 . . yes
H14B C14 H14C 109.5 . . yes
C13 C15 H15A 109.5 . . yes
C13 C15 H15B 109.5 . . yes
H15A C15 H15B 109.5 . . yes
C13 C15 H15C 109.5 . . yes
H15A C15 H15C 109.5 . . yes
H15B C15 H15C 109.5 . . yes
N7 C16 C17 123.4(6) . . yes
N7 C16 C19 120.4(6) . . yes
C17 C16 C19 116.2(6) . . yes
C16 C17 C18 124.7(6) . . yes
C16 C17 H17 117.6 . . yes
C18 C17 H17 117.6 . . yes
N8 C18 C17 121.2(6) . . yes
N8 C18 C20 120.9(6) . . yes
C17 C18 C20 117.9(6) . . yes
C16 C19 H19A 109.5 . . yes
C16 C19 H19B 109.5 . . yes
H19A C19 H19B 109.5 . . yes
C16 C19 H19C 109.5 . . yes
H19A C19 H19C 109.5 . . yes
H19B C19 H19C 109.5 . . yes
C18 C20 H20A 109.5 . . yes
C18 C20 H20B 109.5 . . yes
H20A C20 H20B 109.5 . . yes
C18 C20 H20C 109.5 . . yes
H20A C20 H20C 109.5 . . yes
H20B C20 H20C 109.5 . . yes
N12 Zr2 N13 143.57(15) . . yes
N12 Zr2 N10 111.85(19) . . yes
N13 Zr2 N10 82.39(18) . . yes
N12 Zr2 N15 80.87(19) . . yes
N13 Zr2 N15 107.72(19) . . yes
N10 Zr2 N15 143.90(14) . . yes
N12 Zr2 N11 73.23(18) . . yes
N13 Zr2 N11 142.82(17) . . yes
N10 Zr2 N11 74.89(17) . . yes
N15 Zr2 N11 77.20(17) . . yes
N12 Zr2 N14 142.11(19) . . yes
N13 Zr2 N14 73.0(2) . . yes
N10 Zr2 N14 74.25(19) . . yes
N15 Zr2 N14 75.91(18) . . yes
N11 Zr2 N14 72.69(17) . . yes
N12 Zr2 N9 76.69(16) . . yes
N13 Zr2 N9 76.40(16) . . yes
N10 Zr2 N9 72.21(17) . . yes
N15 Zr2 N9 143.38(18) . . yes
N11 Zr2 N9 122.05(17) . . yes
N14 Zr2 N9 136.90(17) . . yes
N12 Zr2 N16 73.54(16) . . yes
N13 Zr2 N16 75.52(16) . . yes
N10 Zr2 N16 142.47(16) . . yes
N15 Zr2 N16 72.78(17) . . yes
N11 Zr2 N16 137.97(16) . . yes
N14 Zr2 N16 125.42(19) . . yes
N9 Zr2 N16 73.31(13) . . yes
C21 N9 Zr2 134.1(4) . . yes
C21 N9 H9 112.9 . . yes
Zr2 N9 H9 112.9 . . yes
C23 N10 Zr2 136.4(4) . . yes
C23 N10 H10 111.8 . . yes
Zr2 N10 H10 111.8 . . yes
C26 N11 Zr2 134.5(4) . . yes
C26 N11 H11 112.8 . . yes
Zr2 N11 H11 112.8 . . yes
C28 N12 Zr2 135.6(4) . . yes
C28 N12 H12A 112.2 . . yes
Zr2 N12 H12A 112.2 . . yes
C31 N13 Zr2 136.9(4) . . yes
C31 N13 H13 111.5 . . yes
Zr2 N13 H13 111.5 . . yes
C33 N14 Zr2 132.8(4) . . yes
C33 N14 H14 113.6 . . yes
Zr2 N14 H14 113.6 . . yes
C36 N15 Zr2 134.2(4) . . yes
C36 N15 H15 112.9 . . yes
Zr2 N15 H15 112.9 . . yes
C38 N16 Zr2 133.4(4) . . yes
C38 N16 H16 113.3 . . yes
Zr2 N16 H16 113.3 . . yes
N9 C21 C22 123.7(6) . . yes
N9 C21 C24 117.5(6) . . yes
C22 C21 C24 118.7(6) . . yes
C21 C22 C23 125.1(6) . . yes
C21 C22 H22 117.5 . . yes
C23 C22 H22 117.5 . . yes
N10 C23 C22 121.3(6) . . yes
N10 C23 C25 119.0(5) . . yes
C22 C23 C25 119.7(6) . . yes
C21 C24 H24A 109.5 . . yes
C21 C24 H24B 109.5 . . yes
H24A C24 H24B 109.5 . . yes
C21 C24 H24C 109.5 . . yes
H24A C24 H24C 109.5 . . yes
H24B C24 H24C 109.5 . . yes
C23 C25 H25A 109.5 . . yes
C23 C25 H25B 109.5 . . yes
H25A C25 H25B 109.5 . . yes
C23 C25 H25C 109.5 . . yes
H25A C25 H25C 109.5 . . yes
H25B C25 H25C 109.5 . . yes
N11 C26 C27 124.6(5) . . yes
N11 C26 C29 118.9(5) . . yes
C27 C26 C29 116.5(6) . . yes
C26 C27 C28 122.0(6) . . yes
C26 C27 H27 119.0 . . yes
C28 C27 H27 119.0 . . yes
N12 C28 C27 123.2(6) . . yes
N12 C28 C30 118.5(5) . . yes
C27 C28 C30 118.3(6) . . yes
C26 C29 H29A 109.5 . . yes
C26 C29 H29B 109.5 . . yes
H29A C29 H29B 109.5 . . yes
C26 C29 H29C 109.5 . . yes
H29A C29 H29C 109.5 . . yes
H29B C29 H29C 109.5 . . yes
C28 C30 H30A 109.5 . . yes
C28 C30 H30B 109.5 . . yes
H30A C30 H30B 109.5 . . yes
C28 C30 H30C 109.5 . . yes
H30A C30 H30C 109.5 . . yes
H30B C30 H30C 109.5 . . yes
N13 C31 C32 120.7(6) . . yes
N13 C31 C34 121.2(6) . . yes
C32 C31 C34 118.1(6) . . yes
C31 C32 C33 124.9(6) . . yes
C31 C32 H32 117.6 . . yes
C33 C32 H32 117.6 . . yes
N14 C33 C32 123.2(5) . . yes
N14 C33 C35 117.9(5) . . yes
C32 C33 C35 118.9(6) . . yes
C31 C34 H34A 109.5 . . yes
C31 C34 H34B 109.5 . . yes
H34A C34 H34B 109.5 . . yes
C31 C34 H34C 109.5 . . yes
H34A C34 H34C 109.5 . . yes
H34B C34 H34C 109.5 . . yes
C33 C35 H35A 109.5 . . yes
C33 C35 H35B 109.5 . . yes
H35A C35 H35B 109.5 . . yes
C33 C35 H35C 109.5 . . yes
H35A C35 H35C 109.5 . . yes
H35B C35 H35C 109.5 . . yes
N15 C36 C37 122.8(6) . . yes
N15 C36 C39 118.6(6) . . yes
C37 C36 C39 118.6(6) . . yes
C38 C37 C36 124.8(6) . . yes
C38 C37 H37 117.6 . . yes
C36 C37 H37 117.6 . . yes
N16 C38 C37 123.3(6) . . yes
N16 C38 C40 119.0(6) . . yes
C37 C38 C40 117.5(6) . . yes
C36 C39 H39A 109.5 . . yes
C36 C39 H39B 109.5 . . yes
H39A C39 H39B 109.5 . . yes
C36 C39 H39C 109.5 . . yes
H39A C39 H39C 109.5 . . yes
H39B C39 H39C 109.5 . . yes
C38 C40 H40A 109.5 . . yes
C38 C40 H40B 109.5 . . yes
H40A C40 H40B 109.5 . . yes
C38 C40 H40C 109.5 . . yes
H40A C40 H40C 109.5 . . yes
H40B C40 H40C 109.5 . . yes

loop_
_geom_bond_atom_site_label_1
_geom_bond_atom_site_label_2
_geom_bond_distance
_geom_bond_site_symmetry_2
_geom_bond_publ_flag
Zr1 N1 2.276(5) . yes
Zr1 N8 2.277(5) . yes
Zr1 N6 2.281(5) . yes
Zr1 N3 2.285(5) . yes
Zr1 N2 2.301(4) . yes
Zr1 N7 2.304(5) . yes
Zr1 N5 2.318(5) . yes
Zr1 N4 2.332(5) . yes
N1 C1 1.306(8) . yes
N1 H1 0.8800 . yes
N2 C3 1.317(8) . yes
N2 H2 0.8800 . yes
N3 C6 1.325(8) . yes
N3 H3 0.8800 . yes
N4 C8 1.305(8) . yes
N4 H4 0.8800 . yes
N5 C11 1.310(8) . yes
N5 H5 0.8800 . yes
N6 C13 1.312(7) . yes
N6 H6 0.8800 . yes
N7 C16 1.282(7) . yes
N7 H7 0.8800 . yes
N8 C18 1.310(7) . yes
N8 H8 0.8800 . yes
C1 C2 1.407(8) . yes
C1 C4 1.522(8) . yes
C2 C3 1.400(9) . yes
C2 H2A 0.9500 . yes
C3 C5 1.500(9) . yes
C4 H4A 0.9800 . yes
C4 H4B 0.9800 . yes
C4 H4C 0.9800 . yes
C5 H5A 0.9800 . yes
C5 H5B 0.9800 . yes
C5 H5C 0.9800 . yes
C6 C7 1.396(11) . yes
C6 C9 1.538(9) . yes
C7 C8 1.395(10) . yes
C7 H7A 0.9500 . yes
C8 C10 1.514(9) . yes
C9 H9A 0.9800 . yes
C9 H9B 0.9800 . yes
C9 H9C 0.9800 . yes
C10 H10A 0.9800 . yes
C10 H10B 0.9800 . yes
C10 H10C 0.9800 . yes
C12 C13 1.396(10) . yes
C12 C11 1.413(10) . yes
C12 H12 0.9500 . yes
C11 C14 1.514(9) . yes
C13 C15 1.525(9) . yes
C14 H14A 0.9800 . yes
C14 H14B 0.9800 . yes
C14 H14C 0.9800 . yes
C15 H15A 0.9800 . yes
C15 H15B 0.9800 . yes
C15 H15C 0.9800 . yes
C16 C17 1.373(9) . yes
C16 C19 1.508(9) . yes
C17 C18 1.424(10) . yes
C17 H17 0.9500 . yes
C18 C20 1.482(9) . yes
C19 H19A 0.9800 . yes
C19 H19B 0.9800 . yes
C19 H19C 0.9800 . yes
C20 H20A 0.9800 . yes
C20 H20B 0.9800 . yes
C20 H20C 0.9800 . yes
Zr2 N12 2.269(5) . yes
Zr2 N13 2.273(5) . yes
Zr2 N10 2.273(5) . yes
Zr2 N15 2.287(5) . yes
Zr2 N11 2.291(5) . yes
Zr2 N14 2.298(5) . yes
Zr2 N9 2.316(5) . yes
Zr2 N16 2.329(5) . yes
N9 C21 1.331(8) . yes
N9 H9 0.8800 . yes
N10 C23 1.337(7) . yes
N10 H10 0.8800 . yes
N11 C26 1.328(7) . yes
N11 H11 0.8800 . yes
N12 C28 1.317(7) . yes
N12 H12A 0.8800 . yes
N13 C31 1.294(7) . yes
N13 H13 0.8800 . yes
N14 C33 1.330(7) . yes
N14 H14 0.8800 . yes
N15 C36 1.313(7) . yes
N15 H15 0.8800 . yes
N16 C38 1.310(7) . yes
N16 H16 0.8800 . yes
C21 C22 1.375(9) . yes
C21 C24 1.538(10) . yes
C22 C23 1.400(9) . yes
C22 H22 0.9500 . yes
C23 C25 1.484(8) . yes
C24 H24A 0.9800 . yes
C24 H24B 0.9800 . yes
C24 H24C 0.9800 . yes
C25 H25A 0.9800 . yes
C25 H25B 0.9800 . yes
C25 H25C 0.9800 . yes
C26 C27 1.413(9) . yes
C26 C29 1.515(8) . yes
C27 C28 1.424(8) . yes
C27 H27 0.9500 . yes
C28 C30 1.522(7) . yes
C29 H29A 0.9800 . yes
C29 H29B 0.9800 . yes
C29 H29C 0.9800 . yes
C30 H30A 0.9800 . yes
C30 H30B 0.9800 . yes
C30 H30C 0.9800 . yes
C31 C32 1.405(8) . yes
C31 C34 1.528(8) . yes
C32 C33 1.415(8) . yes
C32 H32 0.9500 . yes
C33 C35 1.528(8) . yes
C34 H34A 0.9800 . yes
C34 H34B 0.9800 . yes
C34 H34C 0.9800 . yes
C35 H35A 0.9800 . yes
C35 H35B 0.9800 . yes
C35 H35C 0.9800 . yes
C36 C37 1.419(9) . yes
C36 C39 1.543(9) . yes
C37 C38 1.379(9) . yes
C37 H37 0.9500 . yes
C38 C40 1.528(11) . yes
C39 H39A 0.9800 . yes
C39 H39B 0.9800 . yes
C39 H39C 0.9800 . yes
C40 H40A 0.9800 . yes
C40 H40B 0.9800 . yes
C40 H40C 0.9800 . yes

loop_
_geom_torsion_atom_site_label_1
_geom_torsion_atom_site_label_2
_geom_torsion_atom_site_label_3
_geom_torsion_atom_site_label_4
_geom_torsion
_geom_torsion_site_symmetry_1
_geom_torsion_site_symmetry_2
_geom_torsion_site_symmetry_3
_geom_torsion_site_symmetry_4
_geom_torsion_publ_flag
N8 Zr1 N1 C1 162.8(5) . . . . yes
N6 Zr1 N1 C1 50.2(6) . . . . yes
N3 Zr1 N1 C1 -94.4(6) . . . . yes
N2 Zr1 N1 C1 -27.7(6) . . . . yes
N7 Zr1 N1 C1 0.1(8) . . . . yes
N5 Zr1 N1 C1 124.1(6) . . . . yes
N4 Zr1 N1 C1 -158.5(6) . . . . yes
N1 Zr1 N2 C3 26.0(6) . . . . yes
N8 Zr1 N2 C3 -164.7(5) . . . . yes
N6 Zr1 N2 C3 -58.6(6) . . . . yes
N3 Zr1 N2 C3 143.0(6) . . . . yes
N7 Zr1 N2 C3 -137.6(6) . . . . yes
N5 Zr1 N2 C3 -17.4(7) . . . . yes
N4 Zr1 N2 C3 85.6(6) . . . . yes
N1 Zr1 N3 C6 -94.3(7) . . . . yes
N8 Zr1 N3 C6 49.1(7) . . . . yes
N6 Zr1 N3 C6 163.5(6) . . . . yes
N2 Zr1 N3 C6 -159.0(7) . . . . yes
N7 Zr1 N3 C6 122.7(7) . . . . yes
N5 Zr1 N3 C6 -0.8(8) . . . . yes
N4 Zr1 N3 C6 -27.9(7) . . . . yes
N1 Zr1 N4 C8 144.8(7) . . . . yes
N8 Zr1 N4 C8 -58.3(7) . . . . yes
N6 Zr1 N4 C8 -163.5(6) . . . . yes
N3 Zr1 N4 C8 27.5(6) . . . . yes
N2 Zr1 N4 C8 86.7(7) . . . . yes
N7 Zr1 N4 C8 -16.9(8) . . . . yes
N5 Zr1 N4 C8 -135.9(7) . . . . yes
N1 Zr1 N5 C11 -56.1(6) . . . . yes
N8 Zr1 N5 C11 147.0(6) . . . . yes
N6 Zr1 N5 C11 28.4(6) . . . . yes
N3 Zr1 N5 C11 -161.2(6) . . . . yes
N2 Zr1 N5 C11 -13.7(7) . . . . yes
N7 Zr1 N5 C11 89.4(6) . . . . yes
N4 Zr1 N5 C11 -134.5(6) . . . . yes
N1 Zr1 N6 C13 53.7(7) . . . . yes
N8 Zr1 N6 C13 -89.6(7) . . . . yes
N3 Zr1 N6 C13 165.2(6) . . . . yes
N2 Zr1 N6 C13 127.7(7) . . . . yes
N7 Zr1 N6 C13 -154.0(7) . . . . yes
N5 Zr1 N6 C13 -24.7(7) . . . . yes
N4 Zr1 N6 C13 3.3(8) . . . . yes
N1 Zr1 N7 C16 -176.0(6) . . . . yes
N8 Zr1 N7 C16 14.9(6) . . . . yes
N6 Zr1 N7 C16 132.7(7) . . . . yes
N3 Zr1 N7 C16 -70.5(6) . . . . yes
N2 Zr1 N7 C16 -148.7(6) . . . . yes
N5 Zr1 N7 C16 73.6(7) . . . . yes
N4 Zr1 N7 C16 -27.3(8) . . . . yes
N1 Zr1 N8 C18 170.9(5) . . . . yes
N6 Zr1 N8 C18 -86.5(6) . . . . yes
N3 Zr1 N8 C18 58.7(6) . . . . yes
N2 Zr1 N8 C18 7.9(8) . . . . yes
N7 Zr1 N8 C18 -19.7(6) . . . . yes
N5 Zr1 N8 C18 -150.1(6) . . . . yes
N4 Zr1 N8 C18 132.0(6) . . . . yes
Zr1 N1 C1 C2 21.3(10) . . . . yes
Zr1 N1 C1 C4 -161.7(5) . . . . yes
N1 C1 C2 C3 3.4(10) . . . . yes
C4 C1 C2 C3 -173.6(6) . . . . yes
Zr1 N2 C3 C2 -17.8(9) . . . . yes
Zr1 N2 C3 C5 161.1(4) . . . . yes
C1 C2 C3 N2 -4.8(10) . . . . yes
C1 C2 C3 C5 176.2(6) . . . . yes
Zr1 N3 C6 C7 19.4(12) . . . . yes
Zr1 N3 C6 C9 -161.6(5) . . . . yes
N3 C6 C7 C8 6.5(15) . . . . yes
C9 C6 C7 C8 -172.5(8) . . . . yes
Zr1 N4 C8 C7 -19.1(12) . . . . yes
Zr1 N4 C8 C10 164.3(5) . . . . yes
C6 C7 C8 N4 -6.2(15) . . . . yes
C6 C7 C8 C10 170.5(9) . . . . yes
Zr1 N5 C11 C12 -21.1(11) . . . . yes
Zr1 N5 C11 C14 162.6(6) . . . . yes
C13 C12 C11 N5 -7.0(14) . . . . yes
C13 C12 C11 C14 169.3(9) . . . . yes
Zr1 N6 C13 C12 12.4(13) . . . . yes
Zr1 N6 C13 C15 -166.8(5) . . . . yes
C11 C12 C13 N6 11.7(15) . . . . yes
C11 C12 C13 C15 -169.0(8) . . . . yes
Zr1 N7 C16 C17 -5.7(10) . . . . yes
Zr1 N7 C16 C19 174.0(5) . . . . yes
N7 C16 C17 C18 -9.7(11) . . . . yes
C19 C16 C17 C18 170.6(6) . . . . yes
Zr1 N8 C18 C17 15.1(10) . . . . yes
Zr1 N8 C18 C20 -164.7(5) . . . . yes
C16 C17 C18 N8 5.5(10) . . . . yes
C16 C17 C18 C20 -174.7(6) . . . . yes
N12 Zr2 N9 C21 -143.5(6) . . . . yes
N13 Zr2 N9 C21 61.3(6) . . . . yes
N10 Zr2 N9 C21 -24.9(6) . . . . yes
N15 Zr2 N9 C21 162.8(5) . . . . yes
N11 Zr2 N9 C21 -83.3(6) . . . . yes
N14 Zr2 N9 C21 15.6(7) . . . . yes
N16 Zr2 N9 C21 140.0(6) . . . . yes
N12 Zr2 N10 C23 94.9(7) . . . . yes
N13 Zr2 N10 C23 -50.3(7) . . . . yes
N15 Zr2 N10 C23 -160.1(6) . . . . yes
N11 Zr2 N10 C23 159.4(7) . . . . yes
N14 Zr2 N10 C23 -124.7(7) . . . . yes
N9 Zr2 N10 C23 27.8(7) . . . . yes
N16 Zr2 N10 C23 3.7(9) . . . . yes
N12 Zr2 N11 C26 -22.4(6) . . . . yes
N13 Zr2 N11 C26 164.3(5) . . . . yes
N10 Zr2 N11 C26 -141.4(6) . . . . yes
N15 Zr2 N11 C26 61.8(6) . . . . yes
N14 Zr2 N11 C26 140.8(6) . . . . yes
N9 Zr2 N11 C26 -84.2(6) . . . . yes
N16 Zr2 N11 C26 16.6(7) . . . . yes
N13 Zr2 N12 C28 -158.7(5) . . . . yes
N10 Zr2 N12 C28 93.6(6) . . . . yes
N15 Zr2 N12 C28 -51.2(6) . . . . yes
N11 Zr2 N12 C28 28.1(5) . . . . yes
N14 Zr2 N12 C28 1.4(7) . . . . yes
N9 Zr2 N12 C28 157.9(6) . . . . yes
N16 Zr2 N12 C28 -125.8(6) . . . . yes
N12 Zr2 N13 C31 -162.4(5) . . . . yes
N10 Zr2 N13 C31 -45.6(6) . . . . yes
N15 Zr2 N13 C31 98.8(6) . . . . yes
N11 Zr2 N13 C31 6.7(7) . . . . yes
N14 Zr2 N13 C31 30.2(6) . . . . yes
N9 Zr2 N13 C31 -119.1(6) . . . . yes
N16 Zr2 N13 C31 165.0(6) . . . . yes
N12 Zr2 N14 C33 166.5(5) . . . . yes
N13 Zr2 N14 C33 -25.7(6) . . . . yes
N10 Zr2 N14 C33 61.0(6) . . . . yes
N15 Zr2 N14 C33 -139.6(6) . . . . yes
N11 Zr2 N14 C33 139.7(6) . . . . yes
N9 Zr2 N14 C33 20.9(8) . . . . yes
N16 Zr2 N14 C33 -83.2(6) . . . . yes
N12 Zr2 N15 C36 -46.2(6) . . . . yes
N13 Zr2 N15 C36 97.3(6) . . . . yes
N10 Zr2 N15 C36 -161.0(5) . . . . yes
N11 Zr2 N15 C36 -121.0(6) . . . . yes
N14 Zr2 N15 C36 163.9(6) . . . . yes
N9 Zr2 N15 C36 6.4(8) . . . . yes
N16 Zr2 N15 C36 29.2(6) . . . . yes
N12 Zr2 N16 C38 57.0(6) . . . . yes
N13 Zr2 N16 C38 -142.5(6) . . . . yes
N10 Zr2 N16 C38 161.6(6) . . . . yes
N15 Zr2 N16 C38 -28.3(6) . . . . yes
N11 Zr2 N16 C38 18.0(7) . . . . yes
N14 Zr2 N16 C38 -86.1(6) . . . . yes
N9 Zr2 N16 C38 137.7(6) . . . . yes
Zr2 N9 C21 C22 15.9(11) . . . . yes
Zr2 N9 C21 C24 -165.2(5) . . . . yes
N9 C21 C22 C23 7.2(13) . . . . yes
C24 C21 C22 C23 -171.7(7) . . . . yes
Zr2 N10 C23 C22 -20.4(12) . . . . yes
Zr2 N10 C23 C25 160.7(6) . . . . yes
C21 C22 C23 N10 -5.6(14) . . . . yes
C21 C22 C23 C25 173.3(8) . . . . yes
Zr2 N11 C26 C27 11.0(10) . . . . yes
Zr2 N11 C26 C29 -168.3(4) . . . . yes
N11 C26 C27 C28 10.4(11) . . . . yes
C29 C26 C27 C28 -170.3(6) . . . . yes
Zr2 N12 C28 C27 -21.4(10) . . . . yes
Zr2 N12 C28 C30 159.0(4) . . . . yes
C26 C27 C28 N12 -5.8(11) . . . . yes
C26 C27 C28 C30 173.8(6) . . . . yes
Zr2 N13 C31 C32 -20.3(10) . . . . yes
Zr2 N13 C31 C34 159.8(5) . . . . yes
N13 C31 C32 C33 -9.6(11) . . . . yes
C34 C31 C32 C33 170.3(6) . . . . yes
Zr2 N14 C33 C32 14.4(10) . . . . yes
Zr2 N14 C33 C35 -164.1(5) . . . . yes
C31 C32 C33 N14 11.6(12) . . . . yes
C31 C32 C33 C35 -170.0(7) . . . . yes
Zr2 N15 C36 C37 -19.9(10) . . . . yes
Zr2 N15 C36 C39 162.6(5) . . . . yes
N15 C36 C37 C38 -8.3(12) . . . . yes
C39 C36 C37 C38 169.2(7) . . . . yes
Zr2 N16 C38 C37 18.0(11) . . . . yes
Zr2 N16 C38 C40 -166.1(5) . . . . yes
C36 C37 C38 N16 8.9(12) . . . . yes
C36 C37 C38 C40 -167.1(7) . . . . yes
